data_7060420
loop_
_publ_author_name
'Jiang, Qin'
'Yang, Xinda'
'Xiang, Pan'
'Dudek, Marta'
'Matczyszyn, Katarzyna'
'Samoc, Marek'
'Tian, Xiaohe'
'Zhang, Qiong'
'Luo, Yuhui'
'Wang, Daqi'
'Shi, Pengfei'

_publ_section_title
;
 Self-assembled heterometallic complexes showing enhanced two-photon
 absorption and their distribution in living cells
;
_journal_issue 11
_journal_name_full 'New Journal of Chemistry'
_journal_page_first 4994
_journal_page_last 5001
_journal_paper_doi 10.1039/D0NJ05219A
_journal_volume 45
_journal_year 2021
_chemical_formula_moiety 'C47 H49 N7 Ru, 2(F6 P) [+3(C2 H3 N) +2(H2 O)]'
_chemical_formula_sum 'C53 H62 F12 N10 O2 P2 Ru'
_chemical_formula_weight 1262.13
_space_group_crystal_system triclinic
_space_group_IT_number 2
_space_group_name_Hall '-P 1'
_space_group_name_H-M_alt 'P -1'
_atom_sites_solution_hydrogens geom
_atom_sites_solution_primary direct
_atom_sites_solution_secondary difmap
_audit_creation_method SHELXL-2016/6
_audit_update_record
;
2021-01-22 deposited with the CCDC.	2021-01-27 downloaded from the CCDC.
;
_cell_angle_alpha 96.203(5)
_cell_angle_beta 99.507(5)
_cell_angle_gamma 92.535(5)
_cell_formula_units_Z 2
_cell_length_a 9.179(3)
_cell_length_b 12.056(4)
_cell_length_c 21.623(7)
_cell_measurement_reflns_used 1490
_cell_measurement_temperature 296(2)
_cell_measurement_theta_max 19.400
_cell_measurement_theta_min 2.276
_cell_volume 2341.5(13)
_computing_cell_refinement 'SMART(Bruker, 2000)'
_computing_data_collection 'SMART(Bruker, 2000)'
_computing_data_reduction 'SMART(Bruker, 2000)'
_computing_molecular_graphics 'SHELXTL, DIAMOND 3.0'
_computing_publication_material SHELXTL
_computing_structure_refinement 'SHELXL-2016/6 (Sheldrick, 2016)'
_computing_structure_solution 'SHELXL-2014/7 (Sheldrick, 2014)'
_diffrn_ambient_temperature 296(2)
_diffrn_measured_fraction_theta_full 0.995
_diffrn_measured_fraction_theta_max 0.976
_diffrn_measurement_device_type 'CCD area detector'
_diffrn_measurement_method 'phi and omega scans'
_diffrn_radiation_type MoK\a
_diffrn_radiation_wavelength 0.71073
_diffrn_reflns_av_R_equivalents 0.0868
_diffrn_reflns_av_unetI/netI 0.1694
_diffrn_reflns_Laue_measured_fraction_full 0.995
_diffrn_reflns_Laue_measured_fraction_max 0.976
_diffrn_reflns_limit_h_max 11
_diffrn_reflns_limit_h_min -12
_diffrn_reflns_limit_k_max 15
_diffrn_reflns_limit_k_min -15
_diffrn_reflns_limit_l_max 27
_diffrn_reflns_limit_l_min -28
_diffrn_reflns_number 21914
_diffrn_reflns_point_group_measured_fraction_full 0.995
_diffrn_reflns_point_group_measured_fraction_max 0.976
_diffrn_reflns_theta_full 25.242
_diffrn_reflns_theta_max 27.764
_diffrn_reflns_theta_min 2.051
_diffrn_source 'fine-focus sealed tube'
_exptl_absorpt_coefficient_mu 0.511
_exptl_absorpt_correction_T_max 0.934
_exptl_absorpt_correction_T_min 0.645
_exptl_absorpt_correction_type multi-scan
_exptl_crystal_colour red
_exptl_crystal_density_diffrn 1.790
_exptl_crystal_density_method 'not measured'
_exptl_crystal_description block
_exptl_crystal_F_000 1296
_exptl_crystal_size_max 0.250
_exptl_crystal_size_mid 0.140
_exptl_crystal_size_min 0.110
_refine_diff_density_max 0.395
_refine_diff_density_min -0.420
_refine_diff_density_rms 0.073
_refine_ls_extinction_method none
_refine_ls_goodness_of_fit_ref 1.005
_refine_ls_hydrogen_treatment constr
_refine_ls_matrix_type full
_refine_ls_number_parameters 568
_refine_ls_number_reflns 10770
_refine_ls_number_restraints 25
_refine_ls_restrained_S_all 1.018
_refine_ls_R_factor_all 0.1708
_refine_ls_R_factor_gt 0.0657
_refine_ls_shift/su_max 0.000
_refine_ls_shift/su_mean 0.000
_refine_ls_structure_factor_coef Fsqd
_refine_ls_weighting_details 'w=1/[\s^2^(Fo^2^)+(0.0007P)^2^] where P=(Fo^2^+2Fc^2^)/3'
_refine_ls_weighting_scheme calc
_refine_ls_wR_factor_gt 0.0886
_refine_ls_wR_factor_ref 0.1079
_reflns_Friedel_coverage 0.000
_reflns_number_gt 4491
_reflns_number_total 10770
_reflns_threshold_expression 'I > 2\s(I)'
_cod_data_source_file d0nj05219a2.cif
_cod_data_source_block spf6111_0m_sq
_cod_depositor_comments 'Adding full bibliography for 7060417--7060420.cif.'
_cod_database_code 7060420
_shelx_shelxl_version_number 2016/6
_shelx_space_group_comment
;
The symmetry employed for this shelxl refinement is uniquely defined
by the following loop, which should always be used as a source of
symmetry information in preference to the above space-group names.
They are only intended as comments.
;

loop_
_space_group_symop_operation_xyz
'x, y, z'
'-x, -y, -z'

loop_
_atom_site_label
_atom_site_type_symbol
_atom_site_fract_x
_atom_site_fract_y
_atom_site_fract_z
_atom_site_U_iso_or_equiv
_atom_site_adp_type
_atom_site_occupancy
_atom_site_site_symmetry_order
_atom_site_calc_flag
_atom_site_refinement_flags_posn
_atom_site_refinement_flags_adp
_atom_site_refinement_flags_occupancy
_atom_site_disorder_assembly
_atom_site_disorder_group
Ru1 Ru 0.23081(5) 0.97298(3) 0.22768(2) 0.04963(15) Uani 1 1 d . . . . .
C1 C 0.5541(6) 0.9153(4) 0.2659(2) 0.0661(15) Uani 1 1 d . . . . .
H1 H 0.552595 0.956901 0.304620 0.079 Uiso 1 1 calc R U . . .
C2 C 0.6817(6) 0.8678(5) 0.2565(3) 0.0790(17) Uani 1 1 d . . . . .
H2 H 0.763432 0.875358 0.288772 0.095 Uiso 1 1 calc R U . . .
C3 C 0.6897(6) 0.8092(4) 0.1996(3) 0.0809(17) Uani 1 1 d . . . . .
H3 H 0.777073 0.778696 0.191798 0.097 Uiso 1 1 calc R U . . .
C4 C 0.5643(6) 0.7968(4) 0.1544(2) 0.0699(15) Uani 1 1 d . . . . .
H4 H 0.566115 0.756288 0.115444 0.084 Uiso 1 1 calc R U . . .
C5 C 0.4363(6) 0.8433(4) 0.1660(2) 0.0524(13) Uani 1 1 d . U . . .
C6 C 0.2986(6) 0.8347(4) 0.1200(2) 0.0523(13) Uani 1 1 d . . . . .
C7 C 0.2642(6) 0.7667(4) 0.0636(2) 0.0658(15) Uani 1 1 d . . . . .
H7 H 0.334428 0.721291 0.049691 0.079 Uiso 1 1 calc R U . . .
C8 C 0.1228(6) 0.7661(5) 0.0270(2) 0.0690(16) Uani 1 1 d . . . . .
C9 C 0.0221(6) 0.8378(4) 0.0473(2) 0.0681(16) Uani 1 1 d . . . . .
H9 H -0.070613 0.841008 0.022836 0.082 Uiso 1 1 calc R U . . .
C10 C 0.0611(6) 0.9047(4) 0.1045(2) 0.0550(13) Uani 1 1 d . . . . .
C11 C -0.0352(6) 0.9794(4) 0.1349(2) 0.0567(14) Uani 1 1 d . . . . .
C12 C -0.1683(6) 1.0105(5) 0.1060(2) 0.0817(18) Uani 1 1 d . . . . .
H12 H -0.204263 0.982589 0.064246 0.098 Uiso 1 1 calc R U . . .
C13 C -0.2500(6) 1.0824(5) 0.1379(3) 0.095(2) Uani 1 1 d . . . . .
H13 H -0.340435 1.103923 0.118176 0.115 Uiso 1 1 calc R U . . .
C14 C -0.1941(7) 1.1219(5) 0.1999(3) 0.0862(19) Uani 1 1 d . . . . .
H14 H -0.247232 1.170181 0.222897 0.103 Uiso 1 1 calc R U . . .
C15 C -0.0608(6) 1.0897(4) 0.2273(2) 0.0661(15) Uani 1 1 d . . . . .
H15 H -0.025395 1.116442 0.269332 0.079 Uiso 1 1 calc R U . . .
C16 C 0.0913(9) 0.5045(7) -0.0920(4) 0.149(3) Uani 1 1 d . . . . .
H16 H 0.123226 0.432270 -0.093591 0.179 Uiso 1 1 calc R U . . .
C17 C 0.1368(7) 0.5824(6) -0.0370(3) 0.122(3) Uani 1 1 d . . . . .
H17 H 0.205117 0.562385 -0.003920 0.147 Uiso 1 1 calc R U . . .
C18 C 0.0812(7) 0.6873(6) -0.0318(3) 0.086(2) Uani 1 1 d . . . . .
C19 C -0.0129(7) 0.7135(6) -0.0825(3) 0.117(3) Uani 1 1 d . . . . .
H19 H -0.054205 0.782625 -0.080929 0.141 Uiso 1 1 calc R U . . .
C20 C -0.0485(7) 0.6378(7) -0.1373(3) 0.136(3) Uani 1 1 d . U . . .
H20 H -0.109766 0.658897 -0.172217 0.163 Uiso 1 1 calc R U . . .
C21 C 0.1159(5) 0.7347(4) 0.2410(2) 0.0558(14) Uani 1 1 d . . . . .
H21 H 0.100404 0.722012 0.197105 0.067 Uiso 1 1 calc R U . . .
C22 C 0.0925(5) 0.6457(4) 0.2734(2) 0.0523(13) Uani 1 1 d . . . . .
H22 H 0.060043 0.575976 0.251460 0.063 Uiso 1 1 calc R U . . .
C23 C 0.1170(5) 0.6593(4) 0.3391(2) 0.0496(12) Uani 1 1 d . . . . .
C24 C 0.1531(5) 0.7687(4) 0.3682(2) 0.0492(12) Uani 1 1 d . . . . .
H24 H 0.163096 0.783113 0.411890 0.059 Uiso 1 1 calc R U . . .
C25 C 0.1741(4) 0.8553(4) 0.3335(2) 0.0439(12) Uani 1 1 d . . . . .
C26 C 0.2229(4) 0.9723(4) 0.3612(2) 0.0418(11) Uani 1 1 d . . . . .
C27 C 0.2357(4) 1.0167(4) 0.42370(19) 0.0444(12) Uani 1 1 d . . . . .
H27 H 0.210343 0.971956 0.453231 0.053 Uiso 1 1 calc R U . . .
C28 C 0.2864(5) 1.1284(4) 0.44296(18) 0.0416(11) Uani 1 1 d . . . . .
C29 C 0.3256(4) 1.1905(4) 0.3969(2) 0.0466(12) Uani 1 1 d . . . . .
H29 H 0.362654 1.264286 0.408083 0.056 Uiso 1 1 calc R U . . .
C30 C 0.3101(5) 1.1445(4) 0.3354(2) 0.0497(13) Uani 1 1 d . . . . .
C31 C 0.3516(5) 1.1969(4) 0.2811(2) 0.0499(13) Uani 1 1 d . . . . .
C32 C 0.4183(5) 1.3035(4) 0.2852(2) 0.0552(13) Uani 1 1 d . . . . .
H32 H 0.438002 1.346257 0.324432 0.066 Uiso 1 1 calc R U . . .
C33 C 0.4567(5) 1.3492(4) 0.2339(2) 0.0570(13) Uani 1 1 d . . . . .
C34 C 0.4251(5) 1.2804(4) 0.1771(2) 0.0686(16) Uani 1 1 d . . . . .
H34 H 0.448492 1.306120 0.140678 0.082 Uiso 1 1 calc R U . . .
C35 C 0.3591(5) 1.1739(4) 0.1738(2) 0.0588(14) Uani 1 1 d . . . . .
H35 H 0.339976 1.130480 0.134782 0.071 Uiso 1 1 calc R U . . .
C36 C 0.1065(6) 0.5616(4) 0.3776(2) 0.0624(14) Uani 1 1 d . . . . .
C37 C 0.0934(6) 0.4492(4) 0.3369(2) 0.0808(17) Uani 1 1 d . . . . .
H37A H 0.098381 0.390115 0.363459 0.121 Uiso 1 1 calc R U . . .
H37B H 0.173111 0.445268 0.313167 0.121 Uiso 1 1 calc R U . . .
H37C H 0.000626 0.441195 0.308371 0.121 Uiso 1 1 calc R U . . .
C38 C 0.2485(7) 0.5656(4) 0.4266(3) 0.109(2) Uani 1 1 d . . . . .
H38A H 0.244250 0.503801 0.450894 0.163 Uiso 1 1 calc R U . . .
H38B H 0.257693 0.634454 0.454078 0.163 Uiso 1 1 calc R U . . .
H38C H 0.332409 0.560861 0.405363 0.163 Uiso 1 1 calc R U . . .
C39 C -0.0230(7) 0.5736(4) 0.4119(3) 0.108(2) Uani 1 1 d . U . . .
H39A H -0.112539 0.573607 0.381824 0.162 Uiso 1 1 calc R U . . .
H39B H -0.009424 0.642691 0.439428 0.162 Uiso 1 1 calc R U . . .
H39C H -0.029687 0.512304 0.436373 0.162 Uiso 1 1 calc R U . . .
C40 C 0.3075(5) 1.1750(4) 0.51203(19) 0.0464(12) Uani 1 1 d . . . . .
C41 C 0.4461(5) 1.1302(4) 0.5468(2) 0.0791(17) Uani 1 1 d . . . . .
H41A H 0.432761 1.050500 0.545165 0.119 Uiso 1 1 calc R U . . .
H41B H 0.464235 1.163197 0.590004 0.119 Uiso 1 1 calc R U . . .
H41C H 0.529054 1.148760 0.527134 0.119 Uiso 1 1 calc R U . . .
C42 C 0.1741(5) 1.1402(4) 0.54115(19) 0.0628(14) Uani 1 1 d . . . . .
H42A H 0.085560 1.164135 0.517440 0.094 Uiso 1 1 calc R U . . .
H42B H 0.186282 1.174196 0.584072 0.094 Uiso 1 1 calc R U . . .
H42C H 0.166630 1.060305 0.540208 0.094 Uiso 1 1 calc R U . . .
C43 C 0.3243(5) 1.3030(4) 0.5196(2) 0.0734(16) Uani 1 1 d . . . . .
H43A H 0.415236 1.326672 0.507055 0.110 Uiso 1 1 calc R U . . .
H43B H 0.325652 1.331204 0.562945 0.110 Uiso 1 1 calc R U . . .
H43C H 0.242615 1.331308 0.493510 0.110 Uiso 1 1 calc R U . . .
C44 C 0.5278(7) 1.4649(4) 0.2370(3) 0.0737(16) Uani 1 1 d . . . . .
C45 C 0.5592(7) 1.5247(5) 0.3028(3) 0.137(3) Uani 1 1 d . U . . .
H45A H 0.621101 1.481271 0.329811 0.206 Uiso 1 1 calc R U . . .
H45B H 0.467809 1.534764 0.318135 0.206 Uiso 1 1 calc R U . . .
H45C H 0.608860 1.596365 0.302439 0.206 Uiso 1 1 calc R U . . .
C46 C 0.4217(7) 1.5320(5) 0.1974(3) 0.142(3) Uani 1 1 d . . . . .
H46A H 0.460678 1.608213 0.201763 0.214 Uiso 1 1 calc R U . . .
H46B H 0.327719 1.529458 0.211353 0.214 Uiso 1 1 calc R U . . .
H46C H 0.409183 1.501118 0.153889 0.214 Uiso 1 1 calc R U . . .
C47 C 0.6677(6) 1.4606(5) 0.2092(3) 0.124(2) Uani 1 1 d . . . . .
H47A H 0.733471 1.412323 0.230959 0.186 Uiso 1 1 calc R U . . .
H47B H 0.714733 1.534468 0.213687 0.186 Uiso 1 1 calc R U . . .
H47C H 0.644114 1.432423 0.165243 0.186 Uiso 1 1 calc R U . . .
N1 N 0.4306(4) 0.9053(3) 0.22248(17) 0.0521(10) Uani 1 1 d . . . . .
N2 N 0.1962(4) 0.9007(3) 0.13958(15) 0.0470(10) Uani 1 1 d . . . . .
N3 N 0.0224(4) 1.0211(3) 0.19671(16) 0.0512(10) Uani 1 1 d . . . . .
N4 N 0.0030(7) 0.5364(6) -0.1408(3) 0.135(2) Uani 1 1 d . U . . .
N5 N 0.3211(4) 1.1297(3) 0.22357(16) 0.0503(10) Uani 1 1 d . . . . .
N6 N 0.2593(4) 1.0365(3) 0.31791(15) 0.0428(10) Uani 1 1 d . . . . .
N7 N 0.1596(4) 0.8386(3) 0.26813(16) 0.0491(10) Uani 1 1 d . . . . .
P1 P 0.78722(18) 0.20472(13) 0.39956(7) 0.0682(4) Uani 1 1 d . . . . .
F1 F 0.6816(4) 0.2972(3) 0.41676(14) 0.1218(12) Uani 1 1 d . . . . .
F2 F 0.7916(4) 0.2499(3) 0.33502(14) 0.1394(14) Uani 1 1 d . . . . .
F3 F 0.9228(4) 0.2859(3) 0.43053(17) 0.1422(15) Uani 1 1 d . . . . .
F4 F 0.8885(4) 0.1102(3) 0.38188(15) 0.1309(13) Uani 1 1 d . . . . .
F5 F 0.7892(4) 0.1623(2) 0.46592(13) 0.1046(11) Uani 1 1 d . . . . .
F6 F 0.6519(4) 0.1258(3) 0.37072(18) 0.1497(16) Uani 1 1 d . . . . .

loop_
_atom_site_aniso_label
_atom_site_aniso_U_11
_atom_site_aniso_U_22
_atom_site_aniso_U_33
_atom_site_aniso_U_23
_atom_site_aniso_U_13
_atom_site_aniso_U_12
Ru1 0.0634(3) 0.0487(3) 0.0337(2) -0.00107(18) 0.00433(19) -0.0006(2)
C1 0.070(4) 0.060(4) 0.060(3) 0.003(3) -0.006(3) -0.003(3)
C2 0.060(4) 0.093(5) 0.078(4) 0.007(4) -0.003(4) 0.009(4)
C3 0.059(4) 0.073(4) 0.111(5) 0.006(4) 0.018(4) 0.003(3)
C4 0.069(4) 0.068(4) 0.071(4) -0.005(3) 0.017(3) 0.002(3)
C5 0.057(3) 0.051(3) 0.048(3) 0.004(2) 0.008(2) 0.000(2)
C6 0.062(4) 0.052(3) 0.042(3) -0.005(3) 0.010(3) 0.000(3)
C7 0.068(4) 0.078(4) 0.049(3) -0.015(3) 0.016(3) 0.006(3)
C8 0.074(4) 0.082(4) 0.044(3) -0.015(3) 0.008(3) -0.007(3)
C9 0.067(4) 0.089(4) 0.040(3) -0.016(3) 0.001(3) 0.008(3)
C10 0.060(4) 0.064(4) 0.039(3) -0.007(3) 0.012(3) 0.008(3)
C11 0.054(4) 0.066(4) 0.045(3) 0.001(3) 0.000(3) 0.002(3)
C12 0.073(4) 0.108(5) 0.055(4) -0.017(3) -0.001(3) 0.023(4)
C13 0.073(4) 0.128(6) 0.080(5) -0.006(4) 0.001(4) 0.034(4)
C14 0.087(5) 0.103(5) 0.066(4) -0.010(4) 0.011(4) 0.032(4)
C15 0.076(4) 0.065(4) 0.052(3) -0.006(3) 0.004(3) 0.008(3)
C16 0.167(8) 0.154(8) 0.118(6) -0.057(6) 0.044(6) 0.017(6)
C17 0.129(6) 0.123(6) 0.100(5) -0.058(5) 0.026(4) -0.007(5)
C18 0.084(5) 0.118(6) 0.048(4) -0.031(4) 0.015(3) -0.004(4)
C19 0.106(5) 0.160(7) 0.064(4) -0.056(5) -0.002(4) 0.000(5)
C20 0.116(6) 0.172(6) 0.094(5) -0.040(6) -0.025(4) 0.022(5)
C21 0.064(4) 0.051(3) 0.044(3) -0.012(3) 0.001(3) -0.005(3)
C22 0.067(4) 0.039(3) 0.045(3) -0.008(3) 0.005(3) -0.010(3)
C23 0.063(3) 0.035(3) 0.050(3) 0.000(3) 0.012(3) -0.004(2)
C24 0.062(3) 0.043(3) 0.043(3) 0.006(3) 0.010(2) 0.001(3)
C25 0.045(3) 0.049(3) 0.036(3) 0.000(2) 0.006(2) 0.003(2)
C26 0.044(3) 0.042(3) 0.038(3) 0.001(2) 0.007(2) 0.002(2)
C27 0.055(3) 0.043(3) 0.034(3) 0.005(2) 0.007(2) 0.003(2)
C28 0.052(3) 0.044(3) 0.027(2) -0.001(2) 0.003(2) 0.012(2)
C29 0.052(3) 0.043(3) 0.041(3) -0.005(2) 0.002(2) 0.002(2)
C30 0.060(3) 0.044(3) 0.042(3) 0.003(3) 0.003(3) 0.005(3)
C31 0.064(3) 0.041(3) 0.042(3) 0.004(2) 0.001(3) 0.009(3)
C32 0.075(4) 0.041(3) 0.048(3) 0.004(3) 0.008(3) -0.005(3)
C33 0.062(4) 0.050(3) 0.060(3) 0.010(3) 0.010(3) -0.002(3)
C34 0.091(4) 0.063(4) 0.052(3) 0.014(3) 0.014(3) -0.005(3)
C35 0.079(4) 0.061(4) 0.037(3) 0.002(3) 0.009(3) 0.007(3)
C36 0.079(4) 0.046(3) 0.062(3) -0.001(3) 0.019(3) -0.006(3)
C37 0.110(5) 0.045(3) 0.088(4) -0.006(3) 0.030(3) -0.006(3)
C38 0.140(6) 0.083(5) 0.097(5) 0.029(4) -0.012(4) 0.004(4)
C39 0.135(5) 0.078(4) 0.128(5) 0.012(4) 0.074(4) 0.011(4)
C40 0.051(3) 0.046(3) 0.037(3) -0.008(2) -0.001(2) 0.006(3)
C41 0.078(4) 0.105(5) 0.049(3) -0.006(3) -0.003(3) 0.025(3)
C42 0.083(4) 0.060(3) 0.046(3) -0.004(3) 0.021(3) 0.001(3)
C43 0.107(5) 0.062(4) 0.050(3) -0.009(3) 0.021(3) -0.005(3)
C44 0.096(5) 0.053(4) 0.074(4) 0.012(3) 0.023(4) -0.022(3)
C45 0.190(6) 0.097(5) 0.123(5) -0.004(4) 0.050(5) -0.060(4)
C46 0.140(6) 0.076(5) 0.213(8) 0.063(5) 0.006(6) -0.002(4)
C47 0.096(5) 0.107(5) 0.179(7) 0.008(5) 0.062(5) -0.020(4)
N1 0.055(3) 0.052(3) 0.047(2) 0.004(2) 0.002(2) -0.002(2)
N2 0.054(3) 0.052(3) 0.032(2) -0.0021(19) 0.005(2) 0.002(2)
N3 0.055(3) 0.057(3) 0.040(2) -0.003(2) 0.007(2) 0.007(2)
N4 0.121(4) 0.153(4) 0.118(4) -0.037(4) 0.015(3) 0.002(3)
N5 0.064(3) 0.050(3) 0.035(2) 0.001(2) 0.006(2) 0.003(2)
N6 0.052(3) 0.040(2) 0.036(2) 0.0033(19) 0.0059(19) 0.006(2)
N7 0.058(3) 0.046(3) 0.041(2) 0.001(2) 0.007(2) -0.002(2)
P1 0.0750(12) 0.0732(11) 0.0530(9) 0.0049(9) 0.0039(8) 0.0002(10)
F1 0.147(3) 0.114(3) 0.101(3) -0.010(2) 0.012(2) 0.051(2)
F2 0.214(4) 0.150(3) 0.065(2) 0.037(2) 0.033(2) 0.036(3)
F3 0.122(3) 0.143(3) 0.145(3) 0.041(3) -0.021(2) -0.064(3)
F4 0.147(3) 0.156(3) 0.105(3) 0.019(2) 0.043(2) 0.080(3)
F5 0.155(3) 0.092(2) 0.072(2) 0.0236(18) 0.026(2) 0.000(2)
F6 0.097(3) 0.127(3) 0.187(4) -0.053(3) -0.030(3) -0.027(2)

loop_
_atom_type_symbol
_atom_type_description
_atom_type_scat_dispersion_real
_atom_type_scat_dispersion_imag
_atom_type_scat_source
C C 0.0033 0.0016 'International Tables Vol C Tables 4.2.6.8 and 6.1.1.4'
H H 0.0000 0.0000 'International Tables Vol C Tables 4.2.6.8 and 6.1.1.4'
F F 0.0171 0.0103 'International Tables Vol C Tables 4.2.6.8 and 6.1.1.4'
N N 0.0061 0.0033 'International Tables Vol C Tables 4.2.6.8 and 6.1.1.4'
P P 0.1023 0.0942 'International Tables Vol C Tables 4.2.6.8 and 6.1.1.4'
Ru Ru -1.2594 0.8363 'International Tables Vol C Tables 4.2.6.8 and 6.1.1.4'
O O 0.0106 0.0060 'International Tables Vol C Tables 4.2.6.8 and 6.1.1.4'

loop_
_geom_angle_atom_site_label_1
_geom_angle_atom_site_label_2
_geom_angle_atom_site_label_3
_geom_angle
_geom_angle_site_symmetry_1
_geom_angle_site_symmetry_3
_geom_angle_publ_flag
N6 Ru1 N2 176.16(16) . . ?
N6 Ru1 N5 78.87(15) . . ?
N2 Ru1 N5 104.97(14) . . ?
N6 Ru1 N3 100.27(14) . . ?
N2 Ru1 N3 79.59(16) . . ?
N5 Ru1 N3 91.16(14) . . ?
N6 Ru1 N1 101.60(14) . . ?
N2 Ru1 N1 78.73(16) . . ?
N5 Ru1 N1 91.06(14) . . ?
N3 Ru1 N1 158.04(14) . . ?
N6 Ru1 N7 79.01(15) . . ?
N2 Ru1 N7 97.16(14) . . ?
N5 Ru1 N7 157.77(14) . . ?
N3 Ru1 N7 94.95(14) . . ?
N1 Ru1 N7 91.19(14) . . ?
N1 C1 C2 123.5(5) . . ?
N1 C1 H1 118.2 . . ?
C2 C1 H1 118.2 . . ?
C3 C2 C1 120.0(5) . . ?
C3 C2 H2 120.0 . . ?
C1 C2 H2 120.0 . . ?
C2 C3 C4 117.7(6) . . ?
C2 C3 H3 121.1 . . ?
C4 C3 H3 121.1 . . ?
C5 C4 C3 120.8(5) . . ?
C5 C4 H4 119.6 . . ?
C3 C4 H4 119.6 . . ?
N1 C5 C4 121.1(4) . . ?
N1 C5 C6 114.8(5) . . ?
C4 C5 C6 124.0(5) . . ?
N2 C6 C7 119.7(4) . . ?
N2 C6 C5 112.3(4) . . ?
C7 C6 C5 128.0(5) . . ?
C6 C7 C8 119.8(5) . . ?
C6 C7 H7 120.1 . . ?
C8 C7 H7 120.1 . . ?
C9 C8 C7 119.1(5) . . ?
C9 C8 C18 120.8(5) . . ?
C7 C8 C18 120.1(5) . . ?
C8 C9 C10 119.3(5) . . ?
C8 C9 H9 120.4 . . ?
C10 C9 H9 120.4 . . ?
N2 C10 C9 120.3(4) . . ?
N2 C10 C11 113.4(4) . . ?
C9 C10 C11 126.2(5) . . ?
C12 C11 N3 120.9(5) . . ?
C12 C11 C10 124.9(5) . . ?
N3 C11 C10 114.2(4) . . ?
C13 C12 C11 120.9(5) . . ?
C13 C12 H12 119.5 . . ?
C11 C12 H12 119.5 . . ?
C12 C13 C14 118.2(5) . . ?
C12 C13 H13 120.9 . . ?
C14 C13 H13 120.9 . . ?
C15 C14 C13 119.5(5) . . ?
C15 C14 H14 120.3 . . ?
C13 C14 H14 120.3 . . ?
N3 C15 C14 123.3(5) . . ?
N3 C15 H15 118.3 . . ?
C14 C15 H15 118.3 . . ?
C17 C16 N4 119.1(8) . . ?
C17 C16 H16 120.5 . . ?
N4 C16 H16 120.5 . . ?
C18 C17 C16 121.3(7) . . ?
C18 C17 H17 119.4 . . ?
C16 C17 H17 119.4 . . ?
C17 C18 C19 116.7(6) . . ?
C17 C18 C8 121.1(6) . . ?
C19 C18 C8 122.2(6) . . ?
C18 C19 C20 120.7(7) . . ?
C18 C19 H19 119.7 . . ?
C20 C19 H19 119.7 . . ?
C19 C20 N4 121.7(7) . . ?
C19 C20 H20 119.1 . . ?
N4 C20 H20 119.1 . . ?
C22 C21 N7 124.4(4) . . ?
C22 C21 H21 117.8 . . ?
N7 C21 H21 117.8 . . ?
C21 C22 C23 120.2(4) . . ?
C21 C22 H22 119.9 . . ?
C23 C22 H22 119.9 . . ?
C22 C23 C24 116.0(4) . . ?
C22 C23 C36 122.5(4) . . ?
C24 C23 C36 121.5(4) . . ?
C25 C24 C23 121.3(4) . . ?
C25 C24 H24 119.3 . . ?
C23 C24 H24 119.3 . . ?
N7 C25 C24 121.7(4) . . ?
N7 C25 C26 113.6(4) . . ?
C24 C25 C26 124.5(4) . . ?
N6 C26 C27 120.2(4) . . ?
N6 C26 C25 112.6(4) . . ?
C27 C26 C25 127.2(4) . . ?
C28 C27 C26 120.6(4) . . ?
C28 C27 H27 119.7 . . ?
C26 C27 H27 119.7 . . ?
C27 C28 C29 117.1(4) . . ?
C27 C28 C40 120.4(4) . . ?
C29 C28 C40 122.4(4) . . ?
C28 C29 C30 120.8(4) . . ?
C28 C29 H29 119.6 . . ?
C30 C29 H29 119.6 . . ?
N6 C30 C29 120.8(4) . . ?
N6 C30 C31 111.2(4) . . ?
C29 C30 C31 127.9(4) . . ?
N5 C31 C32 120.4(4) . . ?
N5 C31 C30 114.9(4) . . ?
C32 C31 C30 124.7(4) . . ?
C31 C32 C33 123.2(4) . . ?
C31 C32 H32 118.4 . . ?
C33 C32 H32 118.4 . . ?
C34 C33 C32 115.3(4) . . ?
C34 C33 C44 120.5(5) . . ?
C32 C33 C44 124.2(5) . . ?
C33 C34 C35 120.9(5) . . ?
C33 C34 H34 119.6 . . ?
C35 C34 H34 119.6 . . ?
N5 C35 C34 123.9(4) . . ?
N5 C35 H35 118.1 . . ?
C34 C35 H35 118.1 . . ?
C37 C36 C38 107.5(4) . . ?
C37 C36 C39 110.8(4) . . ?
C38 C36 C39 108.6(5) . . ?
C37 C36 C23 112.2(4) . . ?
C38 C36 C23 108.4(4) . . ?
C39 C36 C23 109.3(4) . . ?
C36 C37 H37A 109.5 . . ?
C36 C37 H37B 109.5 . . ?
H37A C37 H37B 109.5 . . ?
C36 C37 H37C 109.5 . . ?
H37A C37 H37C 109.5 . . ?
H37B C37 H37C 109.5 . . ?
C36 C38 H38A 109.5 . . ?
C36 C38 H38B 109.5 . . ?
H38A C38 H38B 109.5 . . ?
C36 C38 H38C 109.5 . . ?
H38A C38 H38C 109.5 . . ?
H38B C38 H38C 109.5 . . ?
C36 C39 H39A 109.5 . . ?
C36 C39 H39B 109.5 . . ?
H39A C39 H39B 109.5 . . ?
C36 C39 H39C 109.5 . . ?
H39A C39 H39C 109.5 . . ?
H39B C39 H39C 109.5 . . ?
C42 C40 C41 109.5(4) . . ?
C42 C40 C28 110.5(4) . . ?
C41 C40 C28 108.8(4) . . ?
C42 C40 C43 108.1(4) . . ?
C41 C40 C43 109.2(4) . . ?
C28 C40 C43 110.7(4) . . ?
C40 C41 H41A 109.5 . . ?
C40 C41 H41B 109.5 . . ?
H41A C41 H41B 109.5 . . ?
C40 C41 H41C 109.5 . . ?
H41A C41 H41C 109.5 . . ?
H41B C41 H41C 109.5 . . ?
C40 C42 H42A 109.5 . . ?
C40 C42 H42B 109.5 . . ?
H42A C42 H42B 109.5 . . ?
C40 C42 H42C 109.5 . . ?
H42A C42 H42C 109.5 . . ?
H42B C42 H42C 109.5 . . ?
C40 C43 H43A 109.5 . . ?
C40 C43 H43B 109.5 . . ?
H43A C43 H43B 109.5 . . ?
C40 C43 H43C 109.5 . . ?
H43A C43 H43C 109.5 . . ?
H43B C43 H43C 109.5 . . ?
C47 C44 C46 107.8(5) . . ?
C47 C44 C33 110.5(5) . . ?
C46 C44 C33 108.0(5) . . ?
C47 C44 C45 110.2(5) . . ?
C46 C44 C45 107.5(5) . . ?
C33 C44 C45 112.8(5) . . ?
C44 C45 H45A 109.5 . . ?
C44 C45 H45B 109.5 . . ?
H45A C45 H45B 109.5 . . ?
C44 C45 H45C 109.5 . . ?
H45A C45 H45C 109.5 . . ?
H45B C45 H45C 109.5 . . ?
C44 C46 H46A 109.5 . . ?
C44 C46 H46B 109.5 . . ?
H46A C46 H46B 109.5 . . ?
C44 C46 H46C 109.5 . . ?
H46A C46 H46C 109.5 . . ?
H46B C46 H46C 109.5 . . ?
C44 C47 H47A 109.5 . . ?
C44 C47 H47B 109.5 . . ?
H47A C47 H47B 109.5 . . ?
C44 C47 H47C 109.5 . . ?
H47A C47 H47C 109.5 . . ?
H47B C47 H47C 109.5 . . ?
C1 N1 C5 116.8(4) . . ?
C1 N1 Ru1 128.9(4) . . ?
C5 N1 Ru1 114.3(3) . . ?
C10 N2 C6 121.9(4) . . ?
C10 N2 Ru1 118.2(3) . . ?
C6 N2 Ru1 119.0(3) . . ?
C15 N3 C11 117.1(4) . . ?
C15 N3 Ru1 128.8(3) . . ?
C11 N3 Ru1 114.0(3) . . ?
C16 N4 C20 120.4(7) . . ?
C35 N5 C31 116.4(4) . . ?
C35 N5 Ru1 128.9(3) . . ?
C31 N5 Ru1 114.7(3) . . ?
C26 N6 C30 120.4(4) . . ?
C26 N6 Ru1 119.5(3) . . ?
C30 N6 Ru1 120.1(3) . . ?
C25 N7 C21 116.0(4) . . ?
C25 N7 Ru1 114.9(3) . . ?
C21 N7 Ru1 128.8(3) . . ?
F6 P1 F2 91.3(2) . . ?
F6 P1 F3 178.4(2) . . ?
F2 P1 F3 89.8(2) . . ?
F6 P1 F4 88.9(2) . . ?
F2 P1 F4 90.1(2) . . ?
F3 P1 F4 92.2(2) . . ?
F6 P1 F1 89.5(2) . . ?
F2 P1 F1 90.2(2) . . ?
F3 P1 F1 89.4(2) . . ?
F4 P1 F1 178.4(2) . . ?
F6 P1 F5 91.2(2) . . ?
F2 P1 F5 177.5(2) . . ?
F3 P1 F5 87.69(18) . . ?
F4 P1 F5 89.78(19) . . ?
F1 P1 F5 90.01(19) . . ?

loop_
_geom_bond_atom_site_label_1
_geom_bond_atom_site_label_2
_geom_bond_distance
_geom_bond_site_symmetry_2
_geom_bond_publ_flag
Ru1 N6 1.988(3) . ?
Ru1 N2 1.976(3) . ?
Ru1 N5 2.046(4) . ?
Ru1 N3 2.051(4) . ?
Ru1 N1 2.054(4) . ?
Ru1 N7 2.054(3) . ?
C1 N1 1.340(5) . ?
C1 C2 1.362(6) . ?
C1 H1 0.9300 . ?
C2 C3 1.365(6) . ?
C2 H2 0.9300 . ?
C3 C4 1.373(6) . ?
C3 H3 0.9300 . ?
C4 C5 1.373(6) . ?
C4 H4 0.9300 . ?
C5 N1 1.371(5) . ?
C5 C6 1.465(6) . ?
C6 N2 1.350(5) . ?
C6 C7 1.377(5) . ?
C7 C8 1.403(6) . ?
C7 H7 0.9300 . ?
C8 C9 1.384(6) . ?
C8 C18 1.487(7) . ?
C9 C10 1.386(5) . ?
C9 H9 0.9300 . ?
C10 N2 1.348(5) . ?
C10 C11 1.469(6) . ?
C11 C12 1.364(6) . ?
C11 N3 1.385(5) . ?
C12 C13 1.374(6) . ?
C12 H12 0.9300 . ?
C13 C14 1.379(6) . ?
C13 H13 0.9300 . ?
C14 C15 1.361(6) . ?
C14 H14 0.9300 . ?
C15 N3 1.345(5) . ?
C15 H15 0.9300 . ?
C16 C17 1.426(8) . ?
C16 N4 1.323(8) . ?
C16 H16 0.9300 . ?
C17 C18 1.384(8) . ?
C17 H17 0.9300 . ?
C18 C19 1.356(7) . ?
C19 C20 1.399(7) . ?
C19 H19 0.9300 . ?
C20 N4 1.329(8) . ?
C20 H20 0.9300 . ?
C21 C22 1.373(5) . ?
C21 N7 1.339(5) . ?
C21 H21 0.9300 . ?
C22 C23 1.391(5) . ?
C22 H22 0.9300 . ?
C23 C24 1.400(5) . ?
C23 C36 1.521(6) . ?
C24 C25 1.374(5) . ?
C24 H24 0.9300 . ?
C25 N7 1.390(5) . ?
C25 C26 1.491(5) . ?
C26 N6 1.350(5) . ?
C26 C27 1.383(5) . ?
C27 C28 1.401(5) . ?
C27 H27 0.9300 . ?
C28 C29 1.393(5) . ?
C28 C40 1.516(5) . ?
C29 C30 1.367(5) . ?
C29 H29 0.9300 . ?
C30 N6 1.356(5) . ?
C30 C31 1.486(6) . ?
C31 N5 1.389(5) . ?
C31 C32 1.386(5) . ?
C32 C33 1.379(6) . ?
C32 H32 0.9300 . ?
C33 C34 1.387(6) . ?
C33 C44 1.504(6) . ?
C34 C35 1.385(6) . ?
C34 H34 0.9300 . ?
C35 N5 1.339(5) . ?
C35 H35 0.9300 . ?
C36 C37 1.523(5) . ?
C36 C38 1.533(6) . ?
C36 C39 1.506(6) . ?
C37 H37A 0.9600 . ?
C37 H37B 0.9600 . ?
C37 H37C 0.9600 . ?
C38 H38A 0.9600 . ?
C38 H38B 0.9600 . ?
C38 H38C 0.9600 . ?
C39 H39A 0.9600 . ?
C39 H39B 0.9600 . ?
C39 H39C 0.9600 . ?
C40 C42 1.530(5) . ?
C40 C41 1.519(5) . ?
C40 C43 1.532(5) . ?
C41 H41A 0.9600 . ?
C41 H41B 0.9600 . ?
C41 H41C 0.9600 . ?
C42 H42A 0.9600 . ?
C42 H42B 0.9600 . ?
C42 H42C 0.9600 . ?
C43 H43A 0.9600 . ?
C43 H43B 0.9600 . ?
C43 H43C 0.9600 . ?
C44 C47 1.506(6) . ?
C44 C46 1.510(7) . ?
C44 C45 1.501(6) . ?
C45 H45A 0.9600 . ?
C45 H45B 0.9600 . ?
C45 H45C 0.9600 . ?
C46 H46A 0.9600 . ?
C46 H46B 0.9600 . ?
C46 H46C 0.9600 . ?
C47 H47A 0.9600 . ?
C47 H47B 0.9600 . ?
C47 H47C 0.9600 . ?
P1 F6 1.532(3) . ?
P1 F2 1.558(3) . ?
P1 F3 1.559(3) . ?
P1 F4 1.558(3) . ?
P1 F1 1.564(3) . ?
P1 F5 1.572(3) . ?

loop_
_geom_torsion_atom_site_label_1
_geom_torsion_atom_site_label_2
_geom_torsion_atom_site_label_3
_geom_torsion_atom_site_label_4
_geom_torsion
_geom_torsion_site_symmetry_1
_geom_torsion_site_symmetry_2
_geom_torsion_site_symmetry_3
_geom_torsion_site_symmetry_4
_geom_torsion_publ_flag
N1 C1 C2 C3 2.1(8) . . . . ?
C1 C2 C3 C4 -2.5(8) . . . . ?
C2 C3 C4 C5 0.9(8) . . . . ?
C3 C4 C5 N1 1.3(7) . . . . ?
C3 C4 C5 C6 179.4(5) . . . . ?
N1 C5 C6 N2 7.2(6) . . . . ?
C4 C5 C6 N2 -171.0(4) . . . . ?
N1 C5 C6 C7 -170.3(4) . . . . ?
C4 C5 C6 C7 11.5(8) . . . . ?
N2 C6 C7 C8 -0.4(7) . . . . ?
C5 C6 C7 C8 176.8(5) . . . . ?
C6 C7 C8 C9 2.7(8) . . . . ?
C6 C7 C8 C18 -175.8(5) . . . . ?
C7 C8 C9 C10 -2.9(8) . . . . ?
C18 C8 C9 C10 175.6(5) . . . . ?
C8 C9 C10 N2 0.8(7) . . . . ?
C8 C9 C10 C11 -175.7(5) . . . . ?
N2 C10 C11 C12 170.2(5) . . . . ?
C9 C10 C11 C12 -13.2(8) . . . . ?
N2 C10 C11 N3 -7.7(6) . . . . ?
C9 C10 C11 N3 168.9(4) . . . . ?
N3 C11 C12 C13 -1.1(8) . . . . ?
C10 C11 C12 C13 -178.9(5) . . . . ?
C11 C12 C13 C14 -0.4(9) . . . . ?
C12 C13 C14 C15 0.6(9) . . . . ?
C13 C14 C15 N3 0.7(9) . . . . ?
N4 C16 C17 C18 5.2(11) . . . . ?
C16 C17 C18 C19 -2.9(10) . . . . ?
C16 C17 C18 C8 176.7(6) . . . . ?
C9 C8 C18 C17 -145.5(6) . . . . ?
C7 C8 C18 C17 33.0(8) . . . . ?
C9 C8 C18 C19 34.0(9) . . . . ?
C7 C8 C18 C19 -147.5(6) . . . . ?
C17 C18 C19 C20 -1.0(10) . . . . ?
C8 C18 C19 C20 179.4(6) . . . . ?
C18 C19 C20 N4 2.9(11) . . . . ?
N7 C21 C22 C23 -1.4(7) . . . . ?
C21 C22 C23 C24 5.4(7) . . . . ?
C21 C22 C23 C36 -174.3(4) . . . . ?
C22 C23 C24 C25 -4.9(7) . . . . ?
C36 C23 C24 C25 174.8(4) . . . . ?
C23 C24 C25 N7 0.4(7) . . . . ?
C23 C24 C25 C26 -175.5(4) . . . . ?
N7 C25 C26 N6 -6.8(5) . . . . ?
C24 C25 C26 N6 169.4(4) . . . . ?
N7 C25 C26 C27 174.4(4) . . . . ?
C24 C25 C26 C27 -9.4(7) . . . . ?
N6 C26 C27 C28 0.0(6) . . . . ?
C25 C26 C27 C28 178.6(4) . . . . ?
C26 C27 C28 C29 -1.3(6) . . . . ?
C26 C27 C28 C40 -176.9(4) . . . . ?
C27 C28 C29 C30 2.0(6) . . . . ?
C40 C28 C29 C30 177.6(4) . . . . ?
C28 C29 C30 N6 -1.4(7) . . . . ?
C28 C29 C30 C31 -177.4(4) . . . . ?
N6 C30 C31 N5 4.4(6) . . . . ?
C29 C30 C31 N5 -179.3(4) . . . . ?
N6 C30 C31 C32 -174.5(4) . . . . ?
C29 C30 C31 C32 1.8(8) . . . . ?
N5 C31 C32 C33 0.5(7) . . . . ?
C30 C31 C32 C33 179.3(4) . . . . ?
C31 C32 C33 C34 -0.5(7) . . . . ?
C31 C32 C33 C44 179.4(5) . . . . ?
C32 C33 C34 C35 0.2(7) . . . . ?
C44 C33 C34 C35 -179.8(5) . . . . ?
C33 C34 C35 N5 0.1(8) . . . . ?
C22 C23 C36 C37 9.9(7) . . . . ?
C24 C23 C36 C37 -169.7(4) . . . . ?
C22 C23 C36 C38 128.5(5) . . . . ?
C24 C23 C36 C38 -51.1(6) . . . . ?
C22 C23 C36 C39 -113.4(5) . . . . ?
C24 C23 C36 C39 67.0(6) . . . . ?
C27 C28 C40 C42 -45.7(5) . . . . ?
C29 C28 C40 C42 138.9(4) . . . . ?
C27 C28 C40 C41 74.5(5) . . . . ?
C29 C28 C40 C41 -100.9(5) . . . . ?
C27 C28 C40 C43 -165.4(4) . . . . ?
C29 C28 C40 C43 19.2(6) . . . . ?
C34 C33 C44 C47 -53.8(7) . . . . ?
C32 C33 C44 C47 126.3(5) . . . . ?
C34 C33 C44 C46 63.8(7) . . . . ?
C32 C33 C44 C46 -116.1(6) . . . . ?
C34 C33 C44 C45 -177.6(5) . . . . ?
C32 C33 C44 C45 2.5(8) . . . . ?
C2 C1 N1 C5 0.1(7) . . . . ?
C2 C1 N1 Ru1 -178.7(4) . . . . ?
C4 C5 N1 C1 -1.8(6) . . . . ?
C6 C5 N1 C1 179.9(4) . . . . ?
C4 C5 N1 Ru1 177.2(4) . . . . ?
C6 C5 N1 Ru1 -1.1(5) . . . . ?
C9 C10 N2 C6 1.6(7) . . . . ?
C11 C10 N2 C6 178.5(4) . . . . ?
C9 C10 N2 Ru1 -167.4(3) . . . . ?
C11 C10 N2 Ru1 9.4(5) . . . . ?
C7 C6 N2 C10 -1.8(7) . . . . ?
C5 C6 N2 C10 -179.5(4) . . . . ?
C7 C6 N2 Ru1 167.2(3) . . . . ?
C5 C6 N2 Ru1 -10.5(5) . . . . ?
C14 C15 N3 C11 -2.2(7) . . . . ?
C14 C15 N3 Ru1 175.0(4) . . . . ?
C12 C11 N3 C15 2.3(7) . . . . ?
C10 C11 N3 C15 -179.6(4) . . . . ?
C12 C11 N3 Ru1 -175.3(4) . . . . ?
C10 C11 N3 Ru1 2.8(5) . . . . ?
C17 C16 N4 C20 -3.4(13) . . . . ?
C19 C20 N4 C16 -0.5(13) . . . . ?
C34 C35 N5 C31 -0.1(7) . . . . ?
C34 C35 N5 Ru1 -177.4(3) . . . . ?
C32 C31 N5 C35 -0.2(6) . . . . ?
C30 C31 N5 C35 -179.1(4) . . . . ?
C32 C31 N5 Ru1 177.5(3) . . . . ?
C30 C31 N5 Ru1 -1.4(5) . . . . ?
C27 C26 N6 C30 0.7(6) . . . . ?
C25 C26 N6 C30 -178.2(4) . . . . ?
C27 C26 N6 Ru1 -177.0(3) . . . . ?
C25 C26 N6 Ru1 4.1(5) . . . . ?
C29 C30 N6 C26 0.0(6) . . . . ?
C31 C30 N6 C26 176.6(4) . . . . ?
C29 C30 N6 Ru1 177.7(3) . . . . ?
C31 C30 N6 Ru1 -5.7(5) . . . . ?
C24 C25 N7 C21 3.7(6) . . . . ?
C26 C25 N7 C21 180.0(4) . . . . ?
C24 C25 N7 Ru1 -169.8(3) . . . . ?
C26 C25 N7 Ru1 6.5(4) . . . . ?
C22 C21 N7 C25 -3.2(7) . . . . ?
C22 C21 N7 Ru1 169.1(3) . . . . ?
